data_4087215
loop_
_publ_author_name
'Streubel, Rainer'
'Schmer, Alexander'
'Kyri, Andreas W.'
'Schnakenburg, Gregor'

_publ_section_title
;
 1,1&#x2032;-Bifunctional Aminophosphane Complexes via N--H Bond
 Insertions of a Li/Cl Phosphinidenoid Complex and First Studies on N/P
 Mono Functionalizations
;
_journal_name_full Organometallics
_journal_paper_doi 10.1021/acs.organomet.7b00073
_journal_year 2017
_chemical_formula_moiety 'C46 H36 N O5 P W'
_chemical_formula_sum 'C50 H46 N O6 P W'
_chemical_formula_weight 971.70
_chemical_name_systematic
;
 ?
;
_space_group_crystal_system monoclinic
_space_group_IT_number 14
_space_group_name_Hall '-P 2yn'
_space_group_name_H-M_alt 'P 1 21/n 1'
_symmetry_space_group_name_Hall '-P 2yn'
_symmetry_space_group_name_H-M 'P 1 21/n 1'
_atom_sites_solution_hydrogens mixed
_atom_sites_solution_primary heavy
_audit_creation_date 2017-01-25
_audit_creation_method
;
Olex2 1.2
(compiled 2017.01.04 svn.r3372 for OlexSys, GUI svn.r5292)
;
_cell_angle_alpha 90
_cell_angle_beta 107.734(4)
_cell_angle_gamma 90
_cell_formula_units_Z 4
_cell_length_a 13.3276(15)
_cell_length_b 19.649(2)
_cell_length_c 18.692(2)
_cell_measurement_reflns_used 9971
_cell_measurement_temperature 100
_cell_measurement_theta_max 30.37
_cell_measurement_theta_min 2.37
_cell_volume 4662.3(9)
_computing_cell_refinement 'SAINT v8.37A (Bruker, 2015)'
_computing_data_reduction 'SAINT v8.37A (Bruker, 2015)'
_computing_molecular_graphics 'Olex2 (Dolomanov et al., 2009)'
_computing_publication_material 'Olex2 (Dolomanov et al., 2009)'
_computing_structure_refinement 'ShelXL (Sheldrick, 2015)'
_computing_structure_solution 'XS (Sheldrick, 2008)'
_diffrn_ambient_temperature 100
_diffrn_detector_area_resol_mean 8
_diffrn_measured_fraction_theta_full 0.960
_diffrn_measured_fraction_theta_max 0.960
_diffrn_measurement_device_type 'Bruker APEX-II CCD'
_diffrn_measurement_method '\f and \w scans'
_diffrn_radiation_monochromator graphite
_diffrn_radiation_type MoK\a
_diffrn_radiation_wavelength 0.71073
_diffrn_reflns_av_R_equivalents 0.0524
_diffrn_reflns_av_unetI/netI 0.0585
_diffrn_reflns_Laue_measured_fraction_full 0.960
_diffrn_reflns_Laue_measured_fraction_max 0.960
_diffrn_reflns_limit_h_max 16
_diffrn_reflns_limit_h_min -13
_diffrn_reflns_limit_k_max 22
_diffrn_reflns_limit_k_min -24
_diffrn_reflns_limit_l_max 19
_diffrn_reflns_limit_l_min -22
_diffrn_reflns_number 34291
_diffrn_reflns_point_group_measured_fraction_full 0.960
_diffrn_reflns_point_group_measured_fraction_max 0.960
_diffrn_reflns_theta_full 26.000
_diffrn_reflns_theta_max 25.998
_diffrn_reflns_theta_min 1.959
_diffrn_source 'sealed tube'
_diffrn_standards_number 0
_exptl_absorpt_coefficient_mu 2.559
_exptl_absorpt_correction_T_max 0.6478
_exptl_absorpt_correction_T_min 0.4106
_exptl_absorpt_correction_type empirical
_exptl_absorpt_process_details
'SADABS-2014/5 (Bruker,2014/5) was used for absorption correction. wR2(int) was 0.1436 before and 0.0725 after correction. The Ratio of minimum to maximum transmission is 0.6338. The \l/2 correction factor is Not present.'
_exptl_crystal_colour colourless
_exptl_crystal_colour_primary colourless
_exptl_crystal_density_diffrn 1.384
_exptl_crystal_description plate
_exptl_crystal_F_000 1960
_exptl_crystal_size_max 0.18
_exptl_crystal_size_mid 0.12
_exptl_crystal_size_min 0.04
_refine_diff_density_max 4.325
_refine_diff_density_min -2.538
_refine_diff_density_rms 0.189
_refine_ls_extinction_method none
_refine_ls_goodness_of_fit_ref 1.101
_refine_ls_hydrogen_treatment constr
_refine_ls_matrix_type full
_refine_ls_number_parameters 506
_refine_ls_number_reflns 8792
_refine_ls_number_restraints 74
_refine_ls_restrained_S_all 1.097
_refine_ls_R_factor_all 0.1077
_refine_ls_R_factor_gt 0.0659
_refine_ls_shift/su_max 0.001
_refine_ls_shift/su_mean 0.000
_refine_ls_structure_factor_coef Fsqd
_refine_ls_weighting_details
;
 w=1/[\s^2^(Fo^2^)+(0.0352P)^2^+60.6700P]
 where P=(Fo^2^+2Fc^2^)/3
;
_refine_ls_weighting_scheme calc
_refine_ls_wR_factor_gt 0.1372
_refine_ls_wR_factor_ref 0.1631
_reflns_Friedel_coverage 0.000
_reflns_number_gt 5992
_reflns_number_total 8792
_reflns_threshold_expression 'I > 2\s(I)'
_cod_data_source_file om7b00073_si_002.cif
_cod_data_source_block 4677f
_cod_database_code 4087215
_shelxl_version_number 2013-2
_shelx_space_group_comment
;
The symmetry employed for this shelxl refinement is uniquely defined
by the following loop, which should always be used as a source of
symmetry information in preference to the above space-group names.
They are only intended as comments.
;
_shelx_estimated_absorpt_t_max 0.905
_shelx_estimated_absorpt_t_min 0.656
_olex2_refinement_description
;
1. Fixed Uiso
 At 1.2 times of:
  All C(H) groups, All C(H,H) groups, All C(H,H,H,H) groups, All N(H) groups
2. Restrained distances
 C2-C3
 1.34 with sigma of 0.01
 C2S-C3S
 1.34 with sigma of 0.01
3. Uiso/Uaniso restraints and constraints
C3 \\sim C3S \\sim C2S \\sim C2 \\sim C1: within 2A with sigma of 0.002 and
sigma for terminal atoms of 0.004
Uanis(C3) \\sim Ueq, Uanis(C2) \\sim Ueq: with sigma of 0.002 and sigma for
terminal atoms of 0.004
Uanis(C2) \\sim Ueq, Uanis(C3) \\sim Ueq, Uanis(C2S) \\sim Ueq, Uanis(C3S)
\\sim Ueq: with sigma of 0.002 and sigma for terminal atoms of 0.004
4. Others
 Sof(H1BC)=Sof(H1BD)=Sof(C2S)=Sof(H2S)=Sof(C3S)=Sof(H3SA)=Sof(H3SB)=1-FVAR(1)
 Sof(H1AA)=Sof(H1AB)=Sof(C2)=Sof(H2)=Sof(C3)=Sof(H3A)=Sof(H3B)=FVAR(1)
5.a Riding coordinates:
 N(H)
5.b Ternary CH refined with riding coordinates:
 C10(H10)
5.c Secondary CH2 refined with riding coordinates:
 C1(H1AA,H1AB), C1(H1BC,H1BD)
5.d Aromatic/amide H refined with riding coordinates:
 C2(H2), C2S(H2S), C5(H5), C6(H6), C8(H8), C9(H9), C12(H12), C13(H13),
 C14(H14), C15(H15), C16(H16), C18(H18), C19(H19), C20(H20), C21(H21), C22(H22),
  C25(H25), C26(H26), C27(H27), C28(H28), C29(H29), C31(H31), C32(H32),
 C33(H33), C34(H34), C35(H35), C37(H37), C38(H38), C39(H39), C40(H40), C41(H41)
5.e X=CH2 refined with riding coordinates:
 C3(H3A,H3B), C3S(H3SA,H3SB)
;
_smtbx_masks_special_details
;
The void is postulated to contain heavily disordered
diethyl ether molecules, ca. 1 per asymmetric unit.
The solvent masking procedure was used as implemented in
the Olex program suite. The method implemented is based on 
that described by van der Sluis and Spek in
Acta Cryst. (1990). A46, 194-201.
;
_olex2_submission_special_instructions 'No special instructions were received'

loop_
_space_group_symop_operation_xyz
'x, y, z'
'-x+1/2, y+1/2, -z+1/2'
'-x, -y, -z'
'x-1/2, -y-1/2, z-1/2'

loop_
_atom_site_label
_atom_site_type_symbol
_atom_site_fract_x
_atom_site_fract_y
_atom_site_fract_z
_atom_site_U_iso_or_equiv
_atom_site_adp_type
_atom_site_occupancy
_atom_site_site_symmetry_order
_atom_site_calc_flag
_atom_site_refinement_flags_posn
_atom_site_refinement_flags_adp
_atom_site_refinement_flags_occupancy
_atom_site_disorder_assembly
_atom_site_disorder_group
W W 0.65492(3) 0.62285(2) 0.56089(2) 0.03700(14) Uani 1 1 d . . . . .
P P 0.58382(16) 0.71987(10) 0.46771(13) 0.0270(5) Uani 1 1 d . . . . .
O1 O 0.7092(7) 0.4903(3) 0.6595(4) 0.072(3) Uani 1 1 d . . . . .
O2 O 0.5449(7) 0.5253(3) 0.4224(4) 0.063(2) Uani 1 1 d . . . . .
O3 O 0.8711(6) 0.5995(4) 0.5258(5) 0.067(2) Uani 1 1 d . . . . .
O4 O 0.7863(6) 0.7123(3) 0.7012(4) 0.056(2) Uani 1 1 d . . . . .
O5 O 0.4600(7) 0.6374(4) 0.6229(5) 0.070(2) Uani 1 1 d . . . . .
N N 0.4538(5) 0.7341(3) 0.4554(4) 0.0302(16) Uani 1 1 d . . . . .
H H 0.4119 0.7706 0.4271 0.036 Uiso 1 1 d R . . . .
C1 C 0.3746(8) 0.6802(5) 0.4385(6) 0.051(2) Uani 1 1 d . U . . .
H1AA H 0.4068 0.6370 0.4616 0.061 Uiso 0.678(17) 1 calc R . P A 1
H1AB H 0.3471 0.6734 0.3834 0.061 Uiso 0.678(17) 1 calc R . P A 1
H1BC H 0.3798 0.6547 0.3941 0.061 Uiso 0.322(17) 1 calc R . P A 2
H1BD H 0.3910 0.6482 0.4813 0.061 Uiso 0.322(17) 1 calc R . P A 2
C2 C 0.2835(11) 0.7001(8) 0.4694(11) 0.052(2) Uani 0.678(17) 1 d D U P A 1
H2 H 0.2934 0.7017 0.5219 0.063 Uiso 0.678(17) 1 calc R . P A 1
C3 C 0.1894(12) 0.7150(9) 0.4193(10) 0.055(2) Uani 0.678(17) 1 d D U P A 1
H3A H 0.1810 0.7131 0.3670 0.067 Uiso 0.678(17) 1 calc R . P A 1
H3B H 0.1317 0.7274 0.4363 0.067 Uiso 0.678(17) 1 calc R . P A 1
C2S C 0.272(3) 0.7027(17) 0.424(2) 0.052(2) Uani 0.322(17) 1 d D U P A 2
H2S H 0.2581 0.7385 0.3884 0.063 Uiso 0.322(17) 1 calc R . P A 2
C3S C 0.185(2) 0.690(2) 0.445(2) 0.053(2) Uani 0.322(17) 1 d D U P A 2
H3SA H 0.1863 0.6556 0.4804 0.064 Uiso 0.322(17) 1 calc R . P A 2
H3SB H 0.1231 0.7161 0.4234 0.064 Uiso 0.322(17) 1 calc R . P A 2
C4 C 0.5911(7) 0.6968(4) 0.3744(5) 0.0291(19) Uani 1 1 d . . . . .
C5 C 0.4994(7) 0.6997(4) 0.3110(5) 0.033(2) Uani 1 1 d . . . . .
H5 H 0.4377 0.7209 0.3157 0.039 Uiso 1 1 calc R . . . .
C6 C 0.4980(7) 0.6723(4) 0.2429(5) 0.033(2) Uani 1 1 d . . . . .
H6 H 0.4352 0.6739 0.2017 0.040 Uiso 1 1 calc R . . . .
C7 C 0.5884(7) 0.6421(4) 0.2341(5) 0.036(2) Uani 1 1 d . . . . .
C8 C 0.6810(7) 0.6431(4) 0.2943(5) 0.039(2) Uani 1 1 d . . . . .
H8 H 0.7443 0.6254 0.2882 0.046 Uiso 1 1 calc R . . . .
C9 C 0.6812(7) 0.6702(4) 0.3638(5) 0.037(2) Uani 1 1 d . . . . .
H9 H 0.7447 0.6701 0.4045 0.044 Uiso 1 1 calc R . . . .
C10 C 0.5782(7) 0.6074(4) 0.1590(5) 0.038(2) Uani 1 1 d . . . . .
H10 H 0.5405 0.6400 0.1186 0.046 Uiso 1 1 calc R . . . .
C11 C 0.5089(7) 0.5428(4) 0.1493(5) 0.036(2) Uani 1 1 d . . . . .
C12 C 0.5041(8) 0.5033(5) 0.2093(6) 0.046(2) Uani 1 1 d . . . . .
H12 H 0.5447 0.5150 0.2590 0.055 Uiso 1 1 calc R . . . .
C13 C 0.4386(9) 0.4455(5) 0.1963(7) 0.055(3) Uani 1 1 d . . . . .
H13 H 0.4356 0.4178 0.2373 0.066 Uiso 1 1 calc R . . . .
C14 C 0.3792(8) 0.4290(5) 0.1246(7) 0.057(3) Uani 1 1 d . . . . .
H14 H 0.3342 0.3904 0.1159 0.069 Uiso 1 1 calc R . . . .
C15 C 0.3850(8) 0.4688(5) 0.0650(6) 0.048(3) Uani 1 1 d . . . . .
H15 H 0.3434 0.4580 0.0152 0.058 Uiso 1 1 calc R . . . .
C16 C 0.4514(7) 0.5242(5) 0.0781(5) 0.041(2) Uani 1 1 d . . . . .
H16 H 0.4574 0.5502 0.0367 0.049 Uiso 1 1 calc R . . . .
C17 C 0.6838(7) 0.5915(4) 0.1466(6) 0.040(2) Uani 1 1 d . . . . .
C18 C 0.7249(8) 0.6366(5) 0.1040(6) 0.048(3) Uani 1 1 d . . . . .
H18 H 0.6864 0.6763 0.0833 0.058 Uiso 1 1 calc R . . . .
C19 C 0.8204(8) 0.6237(6) 0.0920(7) 0.057(3) Uani 1 1 d . . . . .
H19 H 0.8462 0.6537 0.0618 0.068 Uiso 1 1 calc R . . . .
C20 C 0.8783(9) 0.5672(6) 0.1240(7) 0.058(3) Uani 1 1 d . . . . .
H20 H 0.9447 0.5586 0.1168 0.070 Uiso 1 1 calc R . . . .
C21 C 0.8393(8) 0.5235(5) 0.1663(7) 0.052(3) Uani 1 1 d . . . . .
H21 H 0.8791 0.4845 0.1881 0.063 Uiso 1 1 calc R . . . .
C22 C 0.7425(8) 0.5354(5) 0.1776(6) 0.050(3) Uani 1 1 d . . . . .
H22 H 0.7168 0.5045 0.2070 0.060 Uiso 1 1 calc R . . . .
C23 C 0.6357(6) 0.8128(4) 0.4857(5) 0.0263(18) Uani 1 1 d . . . . .
C24 C 0.5528(6) 0.8592(4) 0.4321(5) 0.0287(19) Uani 1 1 d . . . . .
C25 C 0.4928(7) 0.9042(4) 0.4608(6) 0.035(2) Uani 1 1 d . . . . .
H25 H 0.5059 0.9080 0.5135 0.042 Uiso 1 1 calc R . . . .
C26 C 0.4133(7) 0.9439(4) 0.4114(6) 0.040(2) Uani 1 1 d . . . . .
H26 H 0.3729 0.9742 0.4312 0.048 Uiso 1 1 calc R . . . .
C27 C 0.3936(7) 0.9395(4) 0.3359(6) 0.047(3) Uani 1 1 d . . . . .
H27 H 0.3389 0.9658 0.3031 0.056 Uiso 1 1 calc R . . . .
C28 C 0.4534(7) 0.8964(4) 0.3068(5) 0.039(2) Uani 1 1 d . . . . .
H28 H 0.4406 0.8942 0.2540 0.047 Uiso 1 1 calc R . . . .
C29 C 0.5318(7) 0.8563(4) 0.3538(5) 0.034(2) Uani 1 1 d . . . . .
H29 H 0.5716 0.8266 0.3328 0.041 Uiso 1 1 calc R . . . .
C30 C 0.6510(6) 0.8315(3) 0.5677(4) 0.0229(17) Uani 1 1 d . . . . .
C31 C 0.7300(6) 0.8774(4) 0.6055(5) 0.0293(19) Uani 1 1 d . . . . .
H31 H 0.7766 0.8950 0.5804 0.035 Uiso 1 1 calc R . . . .
C32 C 0.7418(7) 0.8976(4) 0.6785(5) 0.037(2) Uani 1 1 d . . . . .
H32 H 0.7959 0.9289 0.7026 0.044 Uiso 1 1 calc R . . . .
C33 C 0.6761(7) 0.8728(4) 0.7167(5) 0.035(2) Uani 1 1 d . . . . .
H33 H 0.6847 0.8869 0.7668 0.042 Uiso 1 1 calc R . . . .
C34 C 0.5970(7) 0.8270(4) 0.6813(5) 0.037(2) Uani 1 1 d . . . . .
H34 H 0.5519 0.8090 0.7074 0.045 Uiso 1 1 calc R . . . .
C35 C 0.5846(7) 0.8080(4) 0.6082(5) 0.035(2) Uani 1 1 d . . . . .
H35 H 0.5288 0.7778 0.5842 0.042 Uiso 1 1 calc R . . . .
C36 C 0.7427(6) 0.8151(4) 0.4708(5) 0.031(2) Uani 1 1 d . . . . .
C37 C 0.8235(6) 0.7726(4) 0.5116(5) 0.032(2) Uani 1 1 d . . . . .
H37 H 0.8113 0.7430 0.5483 0.039 Uiso 1 1 calc R . . . .
C38 C 0.9219(7) 0.7723(4) 0.4999(6) 0.038(2) Uani 1 1 d . . . . .
H38 H 0.9746 0.7416 0.5275 0.045 Uiso 1 1 calc R . . . .
C39 C 0.9434(8) 0.8155(5) 0.4494(6) 0.051(3) Uani 1 1 d . . . . .
H39 H 1.0100 0.8142 0.4407 0.061 Uiso 1 1 calc R . . . .
C40 C 0.8670(8) 0.8610(5) 0.4112(6) 0.049(3) Uani 1 1 d . . . . .
H40 H 0.8820 0.8926 0.3773 0.059 Uiso 1 1 calc R . . . .
C41 C 0.7678(7) 0.8610(4) 0.4219(5) 0.037(2) Uani 1 1 d . . . . .
H41 H 0.7164 0.8930 0.3955 0.044 Uiso 1 1 calc R . . . .
C42 C 0.6913(9) 0.5393(5) 0.6253(7) 0.057(3) Uani 1 1 d . . . . .
C43 C 0.5818(7) 0.5600(5) 0.4722(6) 0.041(2) Uani 1 1 d . . . . .
C44 C 0.7913(8) 0.6097(5) 0.5355(6) 0.043(2) Uani 1 1 d . . . . .
C45 C 0.7372(8) 0.6817(5) 0.6499(6) 0.047(3) Uani 1 1 d . . . . .
C46 C 0.5278(8) 0.6321(5) 0.5982(6) 0.041(2) Uani 1 1 d . . . . .

loop_
_atom_site_aniso_label
_atom_site_aniso_U_11
_atom_site_aniso_U_22
_atom_site_aniso_U_33
_atom_site_aniso_U_23
_atom_site_aniso_U_13
_atom_site_aniso_U_12
W 0.0420(2) 0.02337(17) 0.0375(2) 0.00213(15) 0.00000(16) -0.00124(15)
P 0.0230(11) 0.0221(9) 0.0319(13) -0.0022(8) 0.0025(9) -0.0010(8)
O1 0.097(7) 0.036(4) 0.061(5) 0.023(4) -0.007(5) 0.003(4)
O2 0.089(6) 0.040(4) 0.055(5) -0.012(3) 0.017(4) -0.028(4)
O3 0.046(5) 0.060(5) 0.094(7) 0.004(4) 0.018(5) 0.014(4)
O4 0.050(4) 0.047(4) 0.045(4) -0.006(3) -0.022(4) 0.003(3)
O5 0.065(6) 0.084(6) 0.065(6) -0.003(4) 0.027(5) -0.007(5)
N 0.026(4) 0.026(3) 0.036(4) -0.002(3) 0.006(3) -0.003(3)
C1 0.050(2) 0.050(2) 0.053(3) -0.0002(18) 0.0157(19) -0.0016(18)
C2 0.051(2) 0.052(2) 0.053(2) 0.0002(14) 0.0160(15) -0.0009(14)
C3 0.053(3) 0.056(3) 0.057(3) 0.001(2) 0.016(2) 0.001(2)
C2S 0.051(2) 0.052(2) 0.053(2) 0.0000(15) 0.0159(15) -0.0006(14)
C3S 0.052(3) 0.054(3) 0.055(3) 0.001(2) 0.016(2) 0.000(2)
C4 0.030(5) 0.017(3) 0.038(5) -0.006(3) 0.007(4) -0.003(3)
C5 0.023(4) 0.030(4) 0.040(6) -0.005(4) 0.003(4) 0.000(3)
C6 0.034(5) 0.026(4) 0.031(5) -0.005(3) -0.001(4) 0.006(3)
C7 0.037(5) 0.032(4) 0.035(5) -0.003(4) 0.005(4) 0.001(4)
C8 0.026(5) 0.041(5) 0.043(6) -0.006(4) 0.002(4) 0.011(4)
C9 0.034(5) 0.036(4) 0.035(5) -0.002(4) 0.002(4) 0.001(4)
C10 0.039(5) 0.040(5) 0.030(5) -0.002(4) 0.002(4) 0.004(4)
C11 0.032(5) 0.036(4) 0.034(5) -0.009(4) 0.002(4) 0.004(4)
C12 0.039(6) 0.048(5) 0.045(6) -0.006(5) 0.006(5) 0.001(4)
C13 0.060(7) 0.046(6) 0.064(8) 0.001(5) 0.027(6) -0.002(5)
C14 0.037(6) 0.046(6) 0.092(10) -0.030(6) 0.025(6) -0.010(5)
C15 0.031(5) 0.054(6) 0.053(7) -0.018(5) 0.002(5) 0.005(4)
C16 0.040(5) 0.050(5) 0.036(6) -0.010(4) 0.016(5) 0.010(4)
C17 0.036(5) 0.036(5) 0.046(6) -0.009(4) 0.009(5) -0.005(4)
C18 0.044(6) 0.040(5) 0.057(7) -0.008(5) 0.010(5) -0.007(4)
C19 0.036(6) 0.071(7) 0.067(8) 0.000(6) 0.020(5) -0.012(5)
C20 0.047(7) 0.057(7) 0.077(9) -0.025(6) 0.029(6) -0.014(5)
C21 0.041(6) 0.036(5) 0.078(8) -0.017(5) 0.016(6) -0.004(4)
C22 0.044(6) 0.034(5) 0.071(8) -0.007(5) 0.015(5) 0.004(4)
C23 0.025(4) 0.025(4) 0.027(5) -0.001(3) 0.005(4) 0.000(3)
C24 0.024(4) 0.025(4) 0.033(5) 0.002(3) 0.004(4) -0.006(3)
C25 0.030(5) 0.026(4) 0.048(6) 0.001(4) 0.009(4) 0.000(3)
C26 0.028(5) 0.033(4) 0.049(7) 0.007(4) -0.004(4) 0.008(4)
C27 0.035(5) 0.032(5) 0.058(7) 0.008(4) -0.011(5) 0.003(4)
C28 0.039(5) 0.032(4) 0.030(5) 0.004(4) -0.013(4) -0.009(4)
C29 0.028(5) 0.030(4) 0.039(6) 0.003(4) 0.003(4) -0.001(3)
C30 0.018(4) 0.019(3) 0.025(4) -0.001(3) -0.002(3) 0.002(3)
C31 0.020(4) 0.030(4) 0.031(5) -0.004(3) -0.002(4) -0.001(3)
C32 0.032(5) 0.030(4) 0.043(6) -0.013(4) 0.003(4) -0.005(4)
C33 0.037(5) 0.037(4) 0.023(5) -0.009(4) -0.005(4) 0.011(4)
C34 0.040(5) 0.036(4) 0.036(6) 0.000(4) 0.011(4) 0.001(4)
C35 0.033(5) 0.034(4) 0.036(6) -0.007(4) 0.009(4) -0.001(4)
C36 0.025(4) 0.022(4) 0.043(5) -0.005(3) 0.007(4) 0.000(3)
C37 0.025(4) 0.026(4) 0.044(6) 0.001(4) 0.008(4) -0.003(3)
C38 0.023(4) 0.035(5) 0.051(6) -0.007(4) 0.006(4) 0.005(4)
C39 0.035(6) 0.054(6) 0.066(8) -0.011(5) 0.018(5) -0.005(5)
C40 0.041(6) 0.056(6) 0.054(7) 0.004(5) 0.020(5) -0.008(5)
C41 0.030(5) 0.037(5) 0.040(6) 0.003(4) 0.006(4) -0.008(4)
C42 0.065(8) 0.042(6) 0.057(7) 0.002(5) 0.006(6) -0.005(5)
C43 0.030(5) 0.050(5) 0.043(6) 0.004(5) 0.010(5) -0.008(4)
C44 0.034(5) 0.046(5) 0.042(6) 0.004(4) 0.002(5) 0.010(4)
C45 0.043(6) 0.045(5) 0.047(7) 0.008(5) 0.005(5) 0.001(5)
C46 0.033(5) 0.052(6) 0.036(6) 0.007(4) 0.006(4) -0.006(4)

loop_
_atom_type_symbol
_atom_type_description
_atom_type_scat_dispersion_real
_atom_type_scat_dispersion_imag
_atom_type_scat_source
C C 0.0033 0.0016 'International Tables Vol C Tables 4.2.6.8 and 6.1.1.4'
H H 0.0000 0.0000 'International Tables Vol C Tables 4.2.6.8 and 6.1.1.4'
N N 0.0061 0.0033 'International Tables Vol C Tables 4.2.6.8 and 6.1.1.4'
O O 0.0106 0.0060 'International Tables Vol C Tables 4.2.6.8 and 6.1.1.4'
P P 0.1023 0.0942 'International Tables Vol C Tables 4.2.6.8 and 6.1.1.4'
W W -0.8490 6.8722 'International Tables Vol C Tables 4.2.6.8 and 6.1.1.4'

loop_
_geom_angle_atom_site_label_1
_geom_angle_atom_site_label_2
_geom_angle_atom_site_label_3
_geom_angle
C42 W P 171.5(3)
C42 W C43 87.8(4)
C42 W C44 88.1(5)
C42 W C45 90.1(4)
C42 W C46 86.6(5)
C43 W P 85.0(3)
C44 W P 96.2(3)
C44 W C43 88.5(4)
C44 W C45 88.0(4)
C45 W P 97.4(3)
C45 W C43 176.0(4)
C46 W P 89.6(3)
C46 W C43 95.2(4)
C46 W C44 173.4(4)
C46 W C45 88.1(4)
N P W 111.4(3)
N P C4 105.0(4)
N P C23 99.4(3)
C4 P W 110.3(2)
C4 P C23 106.1(4)
C23 P W 122.9(2)
P N H 126.4
C1 N P 123.3(6)
C1 N H 99.3
N C1 H1AA 109.8
N C1 H1AB 109.8
N C1 H1BC 108.6
N C1 H1BD 108.6
N C1 C2 109.5(9)
H1AA C1 H1AB 108.2
H1BC C1 H1BD 107.6
C2 C1 H1AA 109.8
C2 C1 H1AB 109.8
C2S C1 N 114.7(15)
C2S C1 H1BC 108.6
C2S C1 H1BD 108.6
C1 C2 H2 121.2
C3 C2 C1 117.7(19)
C3 C2 H2 121.2
C2 C3 H3A 120.0
C2 C3 H3B 120.0
H3A C3 H3B 120.0
C1 C2S H2S 109.7
C3S C2S C1 141(4)
C3S C2S H2S 109.7
C2S C3S H3SA 120.0
C2S C3S H3SB 120.0
H3SA C3S H3SB 120.0
C5 C4 P 120.2(7)
C9 C4 P 122.1(7)
C9 C4 C5 117.5(8)
C4 C5 H5 119.3
C6 C5 C4 121.4(8)
C6 C5 H5 119.3
C5 C6 H6 119.8
C5 C6 C7 120.4(8)
C7 C6 H6 119.8
C6 C7 C10 117.4(8)
C8 C7 C6 118.8(8)
C8 C7 C10 123.8(8)
C7 C8 H8 119.9
C7 C8 C9 120.3(9)
C9 C8 H8 119.9
C4 C9 C8 121.4(8)
C4 C9 H9 119.3
C8 C9 H9 119.3
C7 C10 H10 106.9
C7 C10 C11 110.9(8)
C11 C10 H10 106.9
C17 C10 C7 113.7(7)
C17 C10 H10 106.9
C17 C10 C11 111.1(7)
C12 C11 C10 122.6(8)
C16 C11 C10 118.0(9)
C16 C11 C12 119.4(9)
C11 C12 H12 120.3
C11 C12 C13 119.5(9)
C13 C12 H12 120.3
C12 C13 H13 119.9
C14 C13 C12 120.2(11)
C14 C13 H13 119.9
C13 C14 H14 120.1
C13 C14 C15 119.8(10)
C15 C14 H14 120.1
C14 C15 H15 120.2
C16 C15 C14 119.6(10)
C16 C15 H15 120.2
C11 C16 C15 121.5(10)
C11 C16 H16 119.3
C15 C16 H16 119.3
C18 C17 C10 119.5(8)
C22 C17 C10 122.2(9)
C22 C17 C18 118.3(10)
C17 C18 H18 119.6
C19 C18 C17 120.9(10)
C19 C18 H18 119.6
C18 C19 H19 120.1
C20 C19 C18 119.8(11)
C20 C19 H19 120.1
C19 C20 H20 120.2
C21 C20 C19 119.6(11)
C21 C20 H20 120.2
C20 C21 H21 119.5
C20 C21 C22 121.0(10)
C22 C21 H21 119.5
C17 C22 C21 120.4(11)
C17 C22 H22 119.8
C21 C22 H22 119.8
C24 C23 P 107.2(5)
C30 C23 P 109.3(5)
C30 C23 C24 111.0(6)
C30 C23 C36 109.1(6)
C36 C23 P 107.3(5)
C36 C23 C24 112.7(7)
C25 C24 C23 120.3(8)
C25 C24 C29 117.8(8)
C29 C24 C23 121.9(8)
C24 C25 H25 119.9
C24 C25 C26 120.1(9)
C26 C25 H25 119.9
C25 C26 H26 119.6
C27 C26 C25 120.9(9)
C27 C26 H26 119.6
C26 C27 H27 120.1
C26 C27 C28 119.8(8)
C28 C27 H27 120.1
C27 C28 H28 119.6
C27 C28 C29 120.8(9)
C29 C28 H28 119.6
C24 C29 H29 119.7
C28 C29 C24 120.6(9)
C28 C29 H29 119.7
C31 C30 C23 120.7(8)
C31 C30 C35 116.0(8)
C35 C30 C23 123.2(7)
C30 C31 H31 119.2
C32 C31 C30 121.6(8)
C32 C31 H31 119.2
C31 C32 H32 119.7
C33 C32 C31 120.7(8)
C33 C32 H32 119.7
C32 C33 H33 120.2
C32 C33 C34 119.5(8)
C34 C33 H33 120.2
C33 C34 H34 120.3
C35 C34 C33 119.5(9)
C35 C34 H34 120.3
C30 C35 H35 118.7
C34 C35 C30 122.7(8)
C34 C35 H35 118.7
C37 C36 C23 119.3(8)
C37 C36 C41 116.6(8)
C41 C36 C23 124.0(7)
C36 C37 H37 119.2
C38 C37 C36 121.6(9)
C38 C37 H37 119.2
C37 C38 H38 119.6
C39 C38 C37 120.9(9)
C39 C38 H38 119.6
C38 C39 H39 120.5
C38 C39 C40 119.0(10)
C40 C39 H39 120.5
C39 C40 H40 119.8
C39 C40 C41 120.5(10)
C41 C40 H40 119.8
C36 C41 C40 121.3(9)
C36 C41 H41 119.3
C40 C41 H41 119.3
O1 C42 W 177.1(10)
O2 C43 W 177.3(9)
O3 C44 W 175.1(9)
O4 C45 W 176.9(8)
O5 C46 W 176.4(9)

loop_
_geom_bond_atom_site_label_1
_geom_bond_atom_site_label_2
_geom_bond_distance
W P 2.561(2)
W C42 2.007(11)
W C43 2.059(10)
W C44 2.029(11)
W C45 2.049(11)
W C46 2.028(11)
P N 1.701(7)
P C4 1.833(9)
P C23 1.944(8)
O1 C42 1.140(12)
O2 C43 1.138(11)
O3 C44 1.151(12)
O4 C45 1.152(11)
O5 C46 1.137(12)
N H 0.9628
N C1 1.460(12)
C1 H1AA 0.9900
C1 H1AB 0.9900
C1 H1BC 0.9900
C1 H1BD 0.9900
C1 C2 1.55(2)
C1 C2S 1.39(3)
C2 H2 0.9500
C2 C3 1.349(9)
C3 H3A 0.9500
C3 H3B 0.9500
C2S H2S 0.9500
C2S C3S 1.343(10)
C3S H3SA 0.9500
C3S H3SB 0.9500
C4 C5 1.420(11)
C4 C9 1.378(12)
C5 H5 0.9500
C5 C6 1.378(12)
C6 H6 0.9500
C6 C7 1.397(12)
C7 C8 1.395(12)
C7 C10 1.528(12)
C8 H8 0.9500
C8 C9 1.404(13)
C9 H9 0.9500
C10 H10 1.0000
C10 C11 1.549(12)
C10 C17 1.526(13)
C11 C12 1.382(14)
C11 C16 1.368(12)
C12 H12 0.9500
C12 C13 1.407(14)
C13 H13 0.9500
C13 C14 1.372(15)
C14 H14 0.9500
C14 C15 1.383(16)
C15 H15 0.9500
C15 C16 1.377(14)
C16 H16 0.9500
C17 C18 1.408(14)
C17 C22 1.374(13)
C18 H18 0.9500
C18 C19 1.382(15)
C19 H19 0.9500
C19 C20 1.380(16)
C20 H20 0.9500
C20 C21 1.371(16)
C21 H21 0.9500
C21 C22 1.390(14)
C22 H22 0.9500
C23 C24 1.543(11)
C23 C30 1.528(11)
C23 C36 1.535(12)
C24 C25 1.403(12)
C24 C29 1.406(12)
C25 H25 0.9500
C25 C26 1.410(11)
C26 H26 0.9500
C26 C27 1.358(14)
C27 H27 0.9500
C27 C28 1.382(14)
C28 H28 0.9500
C28 C29 1.388(11)
C29 H29 0.9500
C30 C31 1.403(10)
C30 C35 1.407(12)
C31 H31 0.9500
C31 C32 1.383(12)
C32 H32 0.9500
C32 C33 1.377(13)
C33 H33 0.9500
C33 C34 1.390(12)
C34 H34 0.9500
C34 C35 1.377(12)
C35 H35 0.9500
C36 C37 1.393(11)
C36 C41 1.395(12)
C37 H37 0.9500
C37 C38 1.393(12)
C38 H38 0.9500
C38 C39 1.363(14)
C39 H39 0.9500
C39 C40 1.380(14)
C40 H40 0.9500
C40 C41 1.396(14)
C41 H41 0.9500

loop_
_geom_torsion_atom_site_label_1
_geom_torsion_atom_site_label_2
_geom_torsion_atom_site_label_3
_geom_torsion_atom_site_label_4
_geom_torsion
W P N C1 -50.1(8)
W P C4 C5 125.2(6)
W P C4 C9 -48.4(7)
P N C1 C2 151.5(9)
P N C1 C2S -175(2)
P C4 C5 C6 -169.1(6)
P C4 C9 C8 170.0(7)
P C23 C24 C25 111.0(7)
P C23 C24 C29 -66.6(9)
P C23 C30 C31 148.9(6)
P C23 C30 C35 -35.3(9)
P C23 C36 C37 -58.2(9)
P C23 C36 C41 126.6(8)
N P C4 C5 5.1(7)
N P C4 C9 -168.5(7)
N C1 C2 C3 110.7(14)
N C1 C2S C3S -130(5)
C2 C1 C2S C3S -43(4)
C2S C1 C2 C3 5(3)
C4 P N C1 69.4(8)
C4 C5 C6 C7 -1.4(13)
C5 C4 C9 C8 -3.7(12)
C5 C6 C7 C8 -3.0(13)
C5 C6 C7 C10 174.9(8)
C6 C7 C8 C9 4.0(13)
C6 C7 C10 C11 -68.3(10)
C6 C7 C10 C17 165.7(8)
C7 C8 C9 C4 -0.6(14)
C7 C10 C11 C12 -31.1(12)
C7 C10 C11 C16 149.6(8)
C7 C10 C17 C18 -97.2(10)
C7 C10 C17 C22 80.8(11)
C8 C7 C10 C11 109.4(10)
C8 C7 C10 C17 -16.6(13)
C9 C4 C5 C6 4.8(12)
C10 C7 C8 C9 -173.7(8)
C10 C11 C12 C13 179.5(9)
C10 C11 C16 C15 -177.7(8)
C10 C17 C18 C19 179.8(9)
C10 C17 C22 C21 -178.7(9)
C11 C10 C17 C18 136.9(9)
C11 C10 C17 C22 -45.0(12)
C11 C12 C13 C14 -0.7(16)
C12 C11 C16 C15 3.1(14)
C12 C13 C14 C15 0.9(16)
C13 C14 C15 C16 0.8(15)
C14 C15 C16 C11 -2.8(14)
C16 C11 C12 C13 -1.3(14)
C17 C10 C11 C12 96.4(11)
C17 C10 C11 C16 -82.9(10)
C17 C18 C19 C20 -2.1(16)
C18 C17 C22 C21 -0.6(15)
C18 C19 C20 C21 1.4(17)
C19 C20 C21 C22 -0.3(16)
C20 C21 C22 C17 -0.1(16)
C22 C17 C18 C19 1.7(15)
C23 P N C1 179.0(8)
C23 P C4 C5 -99.6(7)
C23 P C4 C9 86.8(7)
C23 C24 C25 C26 -176.6(7)
C23 C24 C29 C28 177.0(7)
C23 C30 C31 C32 176.7(7)
C23 C30 C35 C34 -177.8(7)
C23 C36 C37 C38 179.5(8)
C23 C36 C41 C40 179.5(8)
C24 C23 C30 C31 -93.1(8)
C24 C23 C30 C35 82.8(9)
C24 C23 C36 C37 -176.0(7)
C24 C23 C36 C41 8.7(11)
C24 C25 C26 C27 -0.2(13)
C25 C24 C29 C28 -0.6(12)
C25 C26 C27 C28 -1.2(14)
C26 C27 C28 C29 1.6(14)
C27 C28 C29 C24 -0.7(13)
C29 C24 C25 C26 1.1(12)
C30 C23 C24 C25 -8.4(10)
C30 C23 C24 C29 174.0(7)
C30 C23 C36 C37 60.2(9)
C30 C23 C36 C41 -115.1(9)
C30 C31 C32 C33 0.3(12)
C31 C30 C35 C34 -1.7(12)
C31 C32 C33 C34 -0.1(13)
C32 C33 C34 C35 -1.1(12)
C33 C34 C35 C30 2.0(13)
C35 C30 C31 C32 0.5(11)
C36 C23 C24 C25 -131.2(8)
C36 C23 C24 C29 51.3(10)
C36 C23 C30 C31 31.8(9)
C36 C23 C30 C35 -152.4(7)
C36 C37 C38 C39 2.1(14)
C37 C36 C41 C40 4.1(13)
C37 C38 C39 C40 1.7(15)
C38 C39 C40 C41 -2.5(15)
C39 C40 C41 C36 -0.5(15)
C41 C36 C37 C38 -4.9(12)

loop_
_smtbx_masks_void_nr
_smtbx_masks_void_average_x
_smtbx_masks_void_average_y
_smtbx_masks_void_average_z
_smtbx_masks_void_volume
_smtbx_masks_void_count_electrons
1 0.176 -0.719 0.676 1150.1 68.4
